data_2218540
loop_
_publ_author_name
'Fun, Hoong-Kun'
'Jebas, Samuel Robinson'
'Razak, Ibrahim Abdul'
'Sujith, K. V.'
'Patil, P. S.'
'Kalluraya, B.'
'Dharmaprakash, S. M.'

_publ_section_title 3-[1-(4-Isobutylphenyl)ethyl]-6-(4-methylphenyl)-1,2,4-triazolo[3,4-<i>b</i>][1,3,4]thiadiazole
_journal_coeditor_code SJ2495
_journal_issue 6
_journal_name_full 'Acta Crystallographica Section E'
_journal_page_first o1076
_journal_page_last o1077
_journal_paper_doi 10.1107/S1600536808013883
_journal_volume 64
_journal_year 2008
_chemical_formula_iupac 'C22 H24 N4 S'
_chemical_formula_moiety 'C22 H24 N4 S'
_chemical_formula_sum 'C22 H24 N4 S'
_chemical_formula_weight 376.51
_chemical_name_common
;
3-[1-(4-Isobutylphenyl)ethyl]-6-(4-methylphenyl)-1,2,4-
triazolo[3,4-b][1,3,4]thiadiazole
;
_chemical_name_systematic
;
3-[1-(4-Isobutylphenyl)ethyl]-6-(4-methylphenyl)-1,2,4-
triazolo[3,4-b][1,3,4]thiadiazole
;
_space_group_IT_number 2
_symmetry_cell_setting triclinic
_symmetry_space_group_name_Hall '-P 1'
_symmetry_space_group_name_H-M 'P -1'
_atom_sites_solution_hydrogens geom
_atom_sites_solution_primary direct
_atom_sites_solution_secondary difmap
_audit_creation_method SHELXL-97
_cell_angle_alpha 97.5390(10)
_cell_angle_beta 96.7120(10)
_cell_angle_gamma 106.0240(10)
_cell_formula_units_Z 2
_cell_length_a 7.25450(10)
_cell_length_b 8.17640(10)
_cell_length_c 17.6556(3)
_cell_measurement_reflns_used 5597
_cell_measurement_temperature 100.00(10)
_cell_measurement_theta_max 31.95
_cell_measurement_theta_min 2.63
_cell_volume 984.90(3)
_computing_cell_refinement 'APEX2 (Bruker, 2005)'
_computing_data_collection 'APEX2 (Bruker, 2005)'
_computing_data_reduction 'SAINT (Bruker, 2005)'
_computing_molecular_graphics 'SHELXTL (Sheldrick, 2008)'
_computing_publication_material
;
SHELXTL (Sheldrick, 2008) and PLATON (Spek, 2003)
;
_computing_structure_refinement 'SHELXTL (Sheldrick, 2008)'
_computing_structure_solution 'SHELXTL (Sheldrick, 2008)'
_diffrn_ambient_temperature 100.00(10)
_diffrn_measured_fraction_theta_full 0.990
_diffrn_measured_fraction_theta_max 0.990
_diffrn_measurement_device_type
;
Bruker SMART APEXII CCD area-detector
;
_diffrn_measurement_method '\f and \w'
_diffrn_radiation_monochromator graphite
_diffrn_radiation_source 'fine-focus sealed tube'
_diffrn_radiation_type MoK\a
_diffrn_radiation_wavelength 0.71073
_diffrn_reflns_av_R_equivalents 0.0294
_diffrn_reflns_av_sigmaI/netI 0.0438
_diffrn_reflns_limit_h_max 8
_diffrn_reflns_limit_h_min -10
_diffrn_reflns_limit_k_max 11
_diffrn_reflns_limit_k_min -11
_diffrn_reflns_limit_l_max 24
_diffrn_reflns_limit_l_min -24
_diffrn_reflns_number 15868
_diffrn_reflns_theta_full 30.00
_diffrn_reflns_theta_max 30.00
_diffrn_reflns_theta_min 1.18
_diffrn_standards_number 0
_exptl_absorpt_coefficient_mu 0.178
_exptl_absorpt_correction_T_max 0.9693
_exptl_absorpt_correction_T_min 0.9224
_exptl_absorpt_correction_type multi-scan
_exptl_absorpt_process_details '(SADABS; Bruker, 2005)'
_exptl_crystal_colour colourless
_exptl_crystal_density_diffrn 1.270
_exptl_crystal_density_method 'not measured'
_exptl_crystal_description block
_exptl_crystal_F_000 400
_exptl_crystal_size_max 0.46
_exptl_crystal_size_mid 0.20
_exptl_crystal_size_min 0.18
_refine_diff_density_max 0.450
_refine_diff_density_min -0.385
_refine_ls_extinction_method none
_refine_ls_goodness_of_fit_ref 1.076
_refine_ls_hydrogen_treatment constr
_refine_ls_matrix_type full
_refine_ls_number_parameters 248
_refine_ls_number_reflns 5687
_refine_ls_number_restraints 0
_refine_ls_restrained_S_all 1.076
_refine_ls_R_factor_all 0.0653
_refine_ls_R_factor_gt 0.0469
_refine_ls_shift/su_max 0.001
_refine_ls_shift/su_max_lt 0.001
_refine_ls_shift/su_mean 0.000
_refine_ls_structure_factor_coef Fsqd
_refine_ls_weighting_details 'calc w=1/[\s^2^(Fo^2^)+(0.0792P)^2^+0.0947P] where P=(Fo^2^+2Fc^2^)/3'
_refine_ls_weighting_scheme calc
_refine_ls_wR_factor_gt 0.1266
_refine_ls_wR_factor_ref 0.1415
_reflns_number_gt 4391
_reflns_number_total 5687
_reflns_threshold_expression I>2\s(I)
_cod_data_source_file sj2495.cif
_cod_data_source_block I
_cod_depositor_comments
;
The following automatic conversions were performed:
'_symmetry_cell_setting' value 'Triclinic' changed to 'triclinic'
according to '/home/saulius/struct/CIF-dictionaries/cif_core.dic'
dictionary named 'cif_core.dic' version 2.4.1 from 2010-06-29.

Automatic conversion script
Id: cif_fix_enum 1527 2010-12-29 10:47:43Z saulius 

The following automatic conversions were performed:

'_symmetry_cell_setting' value 'Triclinic' changed to 'triclinic'
according to /home/saulius/struct/CIF-dictionaries/cif_core.dic
dictionary named 'cif_core.dic' version 2.4.1 from 2010-06-29.

Automatic conversion script
Id: cif_fix_values 1715 2011-07-08 13:25:40Z adriana 
;
_cod_original_cell_volume 984.90(2)
_cod_database_code 2218540
_cod_database_fobs_code 2218540

loop_
_symmetry_equiv_pos_as_xyz
'x, y, z'
'-x, -y, -z'

loop_
_atom_site_type_symbol
_atom_site_label
_atom_site_fract_x
_atom_site_fract_y
_atom_site_fract_z
_atom_site_U_iso_or_equiv
_atom_site_adp_type
_atom_site_calc_flag
_atom_site_refinement_flags
_atom_site_occupancy
S S1 0.65630(5) 0.70616(5) 0.50456(2) 0.02030(11) Uani d . 1
N N1 0.77613(18) 0.91957(15) 0.40935(7) 0.0187(3) Uani d . 1
N N2 0.73966(17) 0.75288(15) 0.37235(7) 0.0177(3) Uani d . 1
N N3 0.6927(2) 0.50811(16) 0.29652(7) 0.0237(3) Uani d . 1
N N4 0.6461(2) 0.47006(16) 0.36878(7) 0.0236(3) Uani d . 1
C C1 0.8328(2) 1.23186(19) 0.51493(8) 0.0197(3) Uani d . 1
H H1A 0.8673 1.2404 0.4662 0.024 Uiso calc R 1
C C2 0.8563(2) 1.3798(2) 0.56768(9) 0.0218(3) Uani d . 1
H H2A 0.9089 1.4871 0.5541 0.026 Uiso calc R 1
C C3 0.8029(2) 1.3718(2) 0.64094(8) 0.0212(3) Uani d . 1
C C4 0.7242(2) 1.2089(2) 0.65980(9) 0.0237(3) Uani d . 1
H H4A 0.6859 1.2004 0.7080 0.028 Uiso calc R 1
C C5 0.7022(2) 1.0597(2) 0.60774(8) 0.0222(3) Uani d . 1
H H5A 0.6505 0.9524 0.6214 0.027 Uiso calc R 1
C C6 0.7572(2) 1.06958(18) 0.53493(8) 0.0174(3) Uani d . 1
C C7 0.7360(2) 0.91381(18) 0.47910(8) 0.0172(3) Uani d . 1
C C8 0.6765(2) 0.62112(18) 0.41226(8) 0.0193(3) Uani d . 1
C C9 0.7476(2) 0.67599(19) 0.29953(8) 0.0202(3) Uani d . 1
C C10 0.8042(2) 0.7724(2) 0.23493(9) 0.0233(3) Uani d . 1
H H10A 0.9227 0.8674 0.2557 0.028 Uiso calc R 1
C C11 0.6460(2) 0.85129(19) 0.20767(8) 0.0220(3) Uani d . 1
C C12 0.4859(2) 0.75782(19) 0.15229(8) 0.0228(3) Uani d . 1
H H12A 0.4751 0.6447 0.1309 0.027 Uiso calc R 1
C C13 0.3422(2) 0.8308(2) 0.12848(9) 0.0245(3) Uani d . 1
H H13A 0.2379 0.7664 0.0907 0.029 Uiso calc R 1
C C14 0.3510(2) 0.99849(19) 0.15996(9) 0.0251(3) Uani d . 1
C C15 0.5107(3) 1.0916(2) 0.21594(9) 0.0289(4) Uani d . 1
H H15A 0.5197 1.2035 0.2384 0.035 Uiso calc R 1
C C16 0.6563(3) 1.0200(2) 0.23864(9) 0.0274(4) Uani d . 1
H H16A 0.7628 1.0857 0.2752 0.033 Uiso calc R 1
C C17 0.8301(3) 1.5347(2) 0.69710(9) 0.0274(3) Uani d . 1
H H17A 0.7632 1.5074 0.7397 0.041 Uiso calc R 1
H H17B 0.7783 1.6128 0.6715 0.041 Uiso calc R 1
H H17C 0.9661 1.5879 0.7160 0.041 Uiso calc R 1
C C18 0.8520(3) 0.6536(2) 0.17039(9) 0.0289(4) Uani d . 1
H H18A 0.9693 0.6281 0.1885 0.043 Uiso calc R 1
H H18B 0.8694 0.7101 0.1263 0.043 Uiso calc R 1
H H18C 0.7472 0.5481 0.1560 0.043 Uiso calc R 1
C C19 0.1932(3) 1.0768(2) 0.13430(10) 0.0296(4) Uani d . 1
H H19A 0.1290 1.0994 0.1780 0.036 Uiso calc R 1
H H19B 0.0973 0.9928 0.0947 0.036 Uiso calc R 1
C C20 0.2641(3) 1.2447(2) 0.10233(10) 0.0312(4) Uani d . 1
H H20A 0.3529 1.3316 0.1440 0.037 Uiso calc R 1
C C21 0.3738(3) 1.2215(3) 0.03589(11) 0.0437(5) Uani d . 1
H H21A 0.4838 1.1846 0.0532 0.066 Uiso calc R 1
H H21B 0.4176 1.3293 0.0178 0.066 Uiso calc R 1
H H21C 0.2897 1.1360 -0.0055 0.066 Uiso calc R 1
C C22 0.0920(3) 1.3099(2) 0.07796(11) 0.0419(5) Uani d . 1
H H22A 0.1372 1.4156 0.0584 0.063 Uiso calc R 1
H H22B 0.0298 1.3303 0.1219 0.063 Uiso calc R 1
H H22C 0.0008 1.2249 0.0383 0.063 Uiso calc R 1

loop_
_atom_site_aniso_label
_atom_site_aniso_U_11
_atom_site_aniso_U_22
_atom_site_aniso_U_33
_atom_site_aniso_U_12
_atom_site_aniso_U_13
_atom_site_aniso_U_23
S1 0.0225(2) 0.02041(19) 0.01790(18) 0.00448(15) 0.00473(14) 0.00591(13)
N1 0.0200(6) 0.0182(6) 0.0187(6) 0.0067(5) 0.0031(5) 0.0038(5)
N2 0.0192(6) 0.0172(6) 0.0168(6) 0.0051(5) 0.0027(5) 0.0044(4)
N3 0.0277(7) 0.0225(6) 0.0202(6) 0.0061(6) 0.0036(5) 0.0041(5)
N4 0.0282(7) 0.0208(6) 0.0214(6) 0.0052(5) 0.0053(5) 0.0059(5)
C1 0.0205(7) 0.0228(7) 0.0177(7) 0.0083(6) 0.0047(6) 0.0045(6)
C2 0.0218(7) 0.0214(7) 0.0231(7) 0.0077(6) 0.0035(6) 0.0047(6)
C3 0.0189(7) 0.0263(7) 0.0194(7) 0.0101(6) 0.0011(6) 0.0018(6)
C4 0.0258(8) 0.0294(8) 0.0172(7) 0.0096(7) 0.0051(6) 0.0039(6)
C5 0.0250(8) 0.0234(7) 0.0194(7) 0.0071(6) 0.0051(6) 0.0061(6)
C6 0.0153(7) 0.0208(7) 0.0169(6) 0.0073(6) 0.0012(5) 0.0031(5)
C7 0.0146(6) 0.0197(7) 0.0180(7) 0.0052(5) 0.0019(5) 0.0056(5)
C8 0.0185(7) 0.0195(7) 0.0201(7) 0.0043(6) 0.0035(6) 0.0064(5)
C9 0.0219(7) 0.0204(7) 0.0177(7) 0.0067(6) 0.0016(6) 0.0020(5)
C10 0.0273(8) 0.0236(7) 0.0187(7) 0.0064(6) 0.0051(6) 0.0040(6)
C11 0.0302(8) 0.0198(7) 0.0163(6) 0.0055(6) 0.0069(6) 0.0057(5)
C12 0.0314(8) 0.0183(7) 0.0189(7) 0.0062(6) 0.0071(6) 0.0032(5)
C13 0.0310(8) 0.0214(7) 0.0189(7) 0.0045(6) 0.0039(6) 0.0031(6)
C14 0.0357(9) 0.0217(7) 0.0201(7) 0.0095(7) 0.0065(7) 0.0072(6)
C15 0.0447(10) 0.0174(7) 0.0231(8) 0.0091(7) 0.0002(7) 0.0030(6)
C16 0.0370(9) 0.0202(7) 0.0205(7) 0.0032(7) -0.0003(7) 0.0028(6)
C17 0.0321(9) 0.0292(8) 0.0207(7) 0.0132(7) 0.0005(7) -0.0020(6)
C18 0.0312(9) 0.0353(9) 0.0238(8) 0.0140(7) 0.0078(7) 0.0060(7)
C19 0.0377(9) 0.0277(8) 0.0259(8) 0.0134(7) 0.0049(7) 0.0053(6)
C20 0.0482(11) 0.0217(7) 0.0235(8) 0.0140(8) -0.0024(7) 0.0024(6)
C21 0.0660(14) 0.0411(11) 0.0307(9) 0.0211(10) 0.0107(9) 0.0158(8)
C22 0.0616(13) 0.0302(9) 0.0340(10) 0.0234(9) -0.0081(9) -0.0010(7)

loop_
_atom_type_symbol
_atom_type_description
_atom_type_scat_dispersion_real
_atom_type_scat_dispersion_imag
_atom_type_scat_source
C C 0.0033 0.0016 'International Tables Vol C Tables 4.2.6.8 and 6.1.1.4'
H H 0.0000 0.0000 'International Tables Vol C Tables 4.2.6.8 and 6.1.1.4'
N N 0.0061 0.0033 'International Tables Vol C Tables 4.2.6.8 and 6.1.1.4'
S S 0.1246 0.1234 'International Tables Vol C Tables 4.2.6.8 and 6.1.1.4'

loop_
_geom_angle_atom_site_label_1
_geom_angle_atom_site_label_2
_geom_angle_atom_site_label_3
_geom_angle
C8 S1 C7 87.77(7)
C7 N1 N2 107.74(12)
C8 N2 C9 105.94(12)
C8 N2 N1 118.63(12)
C9 N2 N1 135.41(12)
C9 N3 N4 109.48(12)
C8 N4 N3 104.93(12)
C2 C1 C6 119.97(13)
C2 C1 H1A 120.0
C6 C1 H1A 120.0
C1 C2 C3 121.54(14)
C1 C2 H2A 119.2
C3 C2 H2A 119.2
C4 C3 C2 118.01(14)
C4 C3 C17 121.60(14)
C2 C3 C17 120.39(14)
C5 C4 C3 120.94(14)
C5 C4 H4A 119.5
C3 C4 H4A 119.5
C4 C5 C6 120.46(14)
C4 C5 H5A 119.8
C6 C5 H5A 119.8
C5 C6 C1 119.07(13)
C5 C6 C7 121.42(13)
C1 C6 C7 119.50(12)
N1 C7 C6 122.53(13)
N1 C7 S1 116.63(11)
C6 C7 S1 120.84(10)
N4 C8 N2 111.28(13)
N4 C8 S1 139.48(11)
N2 C8 S1 109.21(10)
N3 C9 N2 108.36(13)
N3 C9 C10 127.27(13)
N2 C9 C10 124.35(13)
C9 C10 C11 109.88(13)
C9 C10 C18 109.90(13)
C11 C10 C18 113.81(13)
C9 C10 H10A 107.7
C11 C10 H10A 107.7
C18 C10 H10A 107.7
C12 C11 C16 117.76(15)
C12 C11 C10 121.62(13)
C16 C11 C10 120.61(14)
C13 C12 C11 120.99(14)
C13 C12 H12A 119.5
C11 C12 H12A 119.5
C12 C13 C14 121.37(15)
C12 C13 H13A 119.3
C14 C13 H13A 119.3
C13 C14 C15 117.59(15)
C13 C14 C19 121.14(15)
C15 C14 C19 121.27(14)
C16 C15 C14 121.08(14)
C16 C15 H15A 119.5
C14 C15 H15A 119.5
C15 C16 C11 121.19(15)
C15 C16 H16A 119.4
C11 C16 H16A 119.4
C3 C17 H17A 109.5
C3 C17 H17B 109.5
H17A C17 H17B 109.5
C3 C17 H17C 109.5
H17A C17 H17C 109.5
H17B C17 H17C 109.5
C10 C18 H18A 109.5
C10 C18 H18B 109.5
H18A C18 H18B 109.5
C10 C18 H18C 109.5
H18A C18 H18C 109.5
H18B C18 H18C 109.5
C14 C19 C20 114.77(15)
C14 C19 H19A 108.6
C20 C19 H19A 108.6
C14 C19 H19B 108.6
C20 C19 H19B 108.6
H19A C19 H19B 107.6
C21 C20 C22 111.13(15)
C21 C20 C19 111.68(14)
C22 C20 C19 109.77(16)
C21 C20 H20A 108.0
C22 C20 H20A 108.0
C19 C20 H20A 108.0
C20 C21 H21A 109.5
C20 C21 H21B 109.5
H21A C21 H21B 109.5
C20 C21 H21C 109.5
H21A C21 H21C 109.5
H21B C21 H21C 109.5
C20 C22 H22A 109.5
C20 C22 H22B 109.5
H22A C22 H22B 109.5
C20 C22 H22C 109.5
H22A C22 H22C 109.5
H22B C22 H22C 109.5

loop_
_geom_bond_atom_site_label_1
_geom_bond_atom_site_label_2
_geom_bond_distance
S1 C8 1.7248(15)
S1 C7 1.7714(14)
N1 C7 1.3018(18)
N1 N2 1.3716(17)
N2 C8 1.3672(18)
N2 C9 1.3699(18)
N3 C9 1.3113(19)
N3 N4 1.4092(18)
N4 C8 1.3133(19)
C1 C2 1.383(2)
C1 C6 1.397(2)
C1 H1A 0.9300
C2 C3 1.397(2)
C2 H2A 0.9300
C3 C4 1.397(2)
C3 C17 1.503(2)
C4 C5 1.386(2)
C4 H4A 0.9300
C5 C6 1.395(2)
C5 H5A 0.9300
C6 C7 1.464(2)
C9 C10 1.503(2)
C10 C11 1.525(2)
C10 C18 1.533(2)
C10 H10A 0.9800
C11 C12 1.392(2)
C11 C16 1.394(2)
C12 C13 1.388(2)
C12 H12A 0.9300
C13 C14 1.391(2)
C13 H13A 0.9300
C14 C15 1.395(2)
C14 C19 1.511(2)
C15 C16 1.387(2)
C15 H15A 0.9300
C16 H16A 0.9300
C17 H17A 0.9600
C17 H17B 0.9600
C17 H17C 0.9600
C18 H18A 0.9600
C18 H18B 0.9600
C18 H18C 0.9600
C19 C20 1.533(2)
C19 H19A 0.9700
C19 H19B 0.9700
C20 C21 1.513(3)
C20 C22 1.527(3)
C20 H20A 0.9800
C21 H21A 0.9600
C21 H21B 0.9600
C21 H21C 0.9600
C22 H22A 0.9600
C22 H22B 0.9600
C22 H22C 0.9600

loop_
_geom_hbond_atom_site_label_D
_geom_hbond_atom_site_label_H
_geom_hbond_atom_site_label_A
_geom_hbond_site_symmetry_A
_geom_hbond_distance_DH
_geom_hbond_distance_HA
_geom_hbond_distance_DA
_geom_hbond_angle_DHA
C5 H5A S1 . 0.93 2.70 3.1194(16) 108
C15 H15A N3 1_565 0.93 2.48 3.343(2) 155
C4 H4A Cg1 2_656 0.93 2.62 3.5063 160

loop_
_geom_torsion_atom_site_label_1
_geom_torsion_atom_site_label_2
_geom_torsion_atom_site_label_3
_geom_torsion_atom_site_label_4
_geom_torsion
C7 N1 N2 C8 -1.13(17)
C7 N1 N2 C9 177.66(15)
C9 N3 N4 C8 -0.02(17)
C6 C1 C2 C3 -1.1(2)
C1 C2 C3 C4 -0.1(2)
C1 C2 C3 C17 -179.98(13)
C2 C3 C4 C5 0.9(2)
C17 C3 C4 C5 -179.20(14)
C3 C4 C5 C6 -0.5(2)
C4 C5 C6 C1 -0.6(2)
C4 C5 C6 C7 179.78(13)
C2 C1 C6 C5 1.4(2)
C2 C1 C6 C7 -178.96(13)
N2 N1 C7 C6 -179.59(12)
N2 N1 C7 S1 1.19(15)
C5 C6 C7 N1 176.10(14)
C1 C6 C7 N1 -3.5(2)
C5 C6 C7 S1 -4.72(19)
C1 C6 C7 S1 175.70(11)
C8 S1 C7 N1 -0.81(12)
C8 S1 C7 C6 179.96(12)
N3 N4 C8 N2 -0.09(16)
N3 N4 C8 S1 178.05(14)
C9 N2 C8 N4 0.15(17)
N1 N2 C8 N4 179.27(12)
C9 N2 C8 S1 -178.56(10)
N1 N2 C8 S1 0.55(16)
C7 S1 C8 N4 -178.04(19)
C7 S1 C8 N2 0.12(11)
N4 N3 C9 N2 0.11(17)
N4 N3 C9 C10 -178.01(14)
C8 N2 C9 N3 -0.16(16)
N1 N2 C9 N3 -179.05(14)
C8 N2 C9 C10 178.03(14)
N1 N2 C9 C10 -0.9(3)
N3 C9 C10 C11 108.16(17)
N2 C9 C10 C11 -69.68(18)
N3 C9 C10 C18 -17.8(2)
N2 C9 C10 C18 164.34(14)
C9 C10 C11 C12 -85.94(17)
C18 C10 C11 C12 37.8(2)
C9 C10 C11 C16 93.15(17)
C18 C10 C11 C16 -143.13(15)
C16 C11 C12 C13 0.4(2)
C10 C11 C12 C13 179.48(13)
C11 C12 C13 C14 -1.2(2)
C12 C13 C14 C15 0.6(2)
C12 C13 C14 C19 -179.48(14)
C13 C14 C15 C16 0.7(2)
C19 C14 C15 C16 -179.20(15)
C14 C15 C16 C11 -1.5(3)
C12 C11 C16 C15 0.9(2)
C10 C11 C16 C15 -178.18(14)
C13 C14 C19 C20 -122.58(16)
C15 C14 C19 C20 57.3(2)
C14 C19 C20 C21 55.9(2)
C14 C19 C20 C22 179.58(14)

loop_
_cod_related_entry_id
_cod_related_entry_database
_cod_related_entry_code
1 ChemSpider 17283145
